data_4082166
loop_
_publ_author_name
'Nakajima, Takayuki'
'Fukushima, Yuki'
'Tsuji, Minori'
'Hamada, Naoko'
'Kure, Bunsho'
'Tanase, Tomoaki'

_publ_section_title
;
 Configurational Isomerization of Dinuclear Iridium and Rhodium Complexes
 with a Series of NPPN Ligands, 2-PyCH2(Ph)P(CH2)nP(Ph)CH2-2-Py (Py =
 Pyridyl,n= 2--4)
;
_journal_issue 24
_journal_name_full Organometallics
_journal_page_first 7470
_journal_paper_doi 10.1021/om400965j
_journal_volume 32
_journal_year 2013
_chemical_formula_moiety 'C46 H56 B2 Cl2 F8 Ir2 N2 P2'
_chemical_formula_sum 'C46 H56 B2 Cl2 F8 Ir2 N2 P2'
_chemical_formula_weight 1327.86
_space_group_IT_number 2
_symmetry_cell_setting triclinic
_symmetry_Int_Tables_number 2
_symmetry_space_group_name_Hall '-P 1'
_symmetry_space_group_name_H-M 'P -1'
_atom_sites_solution_hydrogens geom
_atom_sites_solution_primary direct
_atom_sites_solution_secondary difmap
_cell_angle_alpha 94.508(14)
_cell_angle_beta 108.464(16)
_cell_angle_gamma 93.533(7)
_cell_formula_units_Z 2
_cell_length_a 11.941(9)
_cell_length_b 12.896(9)
_cell_length_c 16.808(13)
_cell_measurement_reflns_used 5849
_cell_measurement_temperature 153
_cell_measurement_theta_max 27.52
_cell_measurement_theta_min 3.01
_cell_volume 2437(3)
_computing_cell_refinement CrystalClear
_computing_data_collection 'CrystalClear (Rigaku Inc., 2008)'
_computing_data_reduction CrystalClear
_computing_molecular_graphics 'CrystalStructure 4.0'
_computing_publication_material 'CrystalStructure 4.0 (Rigaku, 2010)'
_computing_structure_refinement 'SHELXL97 (Sheldrick, 2008)'
_computing_structure_solution 'SHELXS97 (Sheldrick, 2008)'
_diffrn_ambient_temperature 153
_diffrn_detector_area_resol_mean 7.111
_diffrn_measured_fraction_theta_full 0.970
_diffrn_measured_fraction_theta_max 0.970
_diffrn_measurement_device_type 'Rigaku Saturn724'
_diffrn_measurement_method \w
_diffrn_radiation_type 'Mo K\a'
_diffrn_radiation_wavelength 0.71075
_diffrn_reflns_av_R_equivalents 0.0680
_diffrn_reflns_limit_h_max 15
_diffrn_reflns_limit_h_min -15
_diffrn_reflns_limit_k_max 16
_diffrn_reflns_limit_k_min -16
_diffrn_reflns_limit_l_max 21
_diffrn_reflns_limit_l_min -21
_diffrn_reflns_number 27716
_diffrn_reflns_theta_full 27.47
_diffrn_reflns_theta_max 27.47
_diffrn_standards_number 0
_exptl_absorpt_coefficient_mu 5.711
_exptl_absorpt_correction_T_max 0.877
_exptl_absorpt_correction_T_min 0.675
_exptl_absorpt_correction_type multi-scan
_exptl_absorpt_process_details 'REQAB (Rigaku, 1998)'
_exptl_crystal_colour yellow
_exptl_crystal_density_diffrn 1.809
_exptl_crystal_density_method 'not measured'
_exptl_crystal_description neelde
_exptl_crystal_F_000 1292.00
_exptl_crystal_size_max 0.182
_exptl_crystal_size_mid 0.034
_exptl_crystal_size_min 0.023
_refine_diff_density_max 9.480
_refine_diff_density_min -2.340
_refine_ls_extinction_method none
_refine_ls_goodness_of_fit_ref 1.073
_refine_ls_hydrogen_treatment constr
_refine_ls_number_parameters 587
_refine_ls_number_reflns 10849
_refine_ls_number_restraints 0
_refine_ls_R_factor_gt 0.0815
_refine_ls_shift/su_max 0.001
_refine_ls_structure_factor_coef Fsqd
_refine_ls_weighting_details 'w = 1/[\s^2^(Fo^2^)+(0.1307P)^2^+0.0000P] where P=(Fo^2^+2Fc^2^)/3'
_refine_ls_weighting_scheme calc
_refine_ls_wR_factor_ref 0.2337
_reflns_number_gt 7278
_reflns_number_total 10849
_reflns_threshold_expression F^2^>2.0\s(F^2^)
_cod_data_source_file om400965j_si_002.cif
_cod_data_source_block Ir2(meso-L2)(2a)
_cod_database_code 4082166

loop_
_symmetry_equiv_pos_site_id
_symmetry_equiv_pos_as_xyz
1 +X,+Y,+Z
2 -X,-Y,-Z

loop_
_atom_site_label
_atom_site_type_symbol
_atom_site_fract_x
_atom_site_fract_y
_atom_site_fract_z
_atom_site_U_iso_or_equiv
_atom_site_adp_type
_atom_site_occupancy
_atom_site_symmetry_multiplicity
_atom_site_calc_flag
_atom_site_refinement_flags
Ir1 Ir 0.26228(4) 0.28812(3) 0.63436(3) 0.02335(16) Uani 1.0 2 d .
Ir2 Ir 0.79812(4) 0.77586(3) 0.81733(3) 0.02440(16) Uani 1.0 2 d .
Cl1 Cl 0.2173(3) 0.4324(3) 0.7137(2) 0.0319(7) Uani 1.0 2 d .
Cl2 Cl 0.7484(3) 0.7346(3) 0.6678(2) 0.0348(7) Uani 1.0 2 d .
P1 P 0.4298(3) 0.3901(3) 0.6422(2) 0.0254(7) Uani 1.0 2 d .
P2 P 0.6801(3) 0.6370(3) 0.8317(2) 0.0254(7) Uani 1.0 2 d .
F1 F 0.1594(9) 0.7649(10) 1.1726(7) 0.070(3) Uani 1.0 2 d .
F2 F 0.3054(8) 0.6864(7) 1.1400(6) 0.056(3) Uani 1.0 2 d .
F3 F 0.1292(8) 0.6915(7) 1.0381(5) 0.051(3) Uani 1.0 2 d .
F4 F 0.2567(9) 0.8413(7) 1.0917(7) 0.061(3) Uani 1.0 2 d .
F5 F 0.7513(13) 0.2662(11) 1.3411(11) 0.113(6) Uani 1.0 2 d .
F6 F 0.6540(8) 0.1159(9) 1.2971(8) 0.071(4) Uani 1.0 2 d .
F7 F 0.8262(8) 0.1250(10) 1.4006(7) 0.068(3) Uani 1.0 2 d .
F8 F 0.8249(14) 0.153(2) 1.2726(10) 0.163(10) Uani 1.0 2 d .
N1 N 0.1865(9) 0.3729(9) 0.5294(7) 0.032(3) Uani 1.0 2 d .
N2 N 0.9136(9) 0.6581(8) 0.8283(7) 0.025(2) Uani 1.0 2 d .
C1 C 0.5179(11) 0.4626(11) 0.7446(9) 0.033(3) Uani 1.0 2 d .
C2 C 0.3710(11) 0.4899(11) 0.5740(8) 0.034(3) Uani 1.0 2 d .
C3 C 0.2473(10) 0.4575(10) 0.5153(9) 0.030(3) Uani 1.0 2 d .
C4 C 0.1961(11) 0.5159(11) 0.4492(8) 0.031(3) Uani 1.0 2 d .
C5 C 0.0814(11) 0.4897(10) 0.3997(8) 0.030(3) Uani 1.0 2 d .
C6 C 0.0161(12) 0.4077(11) 0.4156(9) 0.036(3) Uani 1.0 2 d .
C7 C 0.0723(11) 0.3502(10) 0.4804(8) 0.029(3) Uani 1.0 2 d .
C8 C 0.5362(10) 0.3259(10) 0.6002(7) 0.025(3) Uani 1.0 2 d .
C9 C 0.6378(11) 0.2931(10) 0.6512(8) 0.028(3) Uani 1.0 2 d .
C10 C 0.7055(12) 0.2353(10) 0.6153(9) 0.033(3) Uani 1.0 2 d .
C11 C 0.6755(14) 0.2104(11) 0.5323(11) 0.046(4) Uani 1.0 2 d .
C12 C 0.5741(11) 0.2409(10) 0.4796(9) 0.033(3) Uani 1.0 2 d .
C13 C 0.5014(11) 0.3004(10) 0.5137(8) 0.030(3) Uani 1.0 2 d .
C14 C 0.2201(11) 0.1792(11) 0.7175(10) 0.039(4) Uani 1.0 2 d .
C15 C 0.3289(12) 0.1543(11) 0.7037(9) 0.037(3) Uani 1.0 2 d .
C16 C 0.3090(11) 0.1264(9) 0.6173(9) 0.029(3) Uani 1.0 2 d .
C17 C 0.1842(12) 0.1262(10) 0.5718(9) 0.034(3) Uani 1.0 2 d .
C18 C 0.1304(11) 0.1594(10) 0.6346(8) 0.030(3) Uani 1.0 2 d .
C19 C 0.1965(13) 0.2054(10) 0.7954(9) 0.039(4) Uani 1.0 2 d .
C20 C 0.4434(12) 0.1507(12) 0.7759(10) 0.043(4) Uani 1.0 2 d .
C21 C 0.3962(13) 0.0833(12) 0.5784(11) 0.046(4) Uani 1.0 2 d .
C22 C 0.1266(13) 0.0999(12) 0.4812(9) 0.042(4) Uani 1.0 2 d .
C23 C -0.0028(10) 0.1712(10) 0.6157(9) 0.030(3) Uani 1.0 2 d .
C24 C 0.6027(11) 0.5488(9) 0.7330(8) 0.026(3) Uani 1.0 2 d .
C25 C 0.7926(11) 0.5628(11) 0.8968(8) 0.032(3) Uani 1.0 2 d .
C26 C 0.8991(11) 0.5720(11) 0.8691(8) 0.031(3) Uani 1.0 2 d .
C27 C 0.9794(11) 0.4937(11) 0.8793(8) 0.033(3) Uani 1.0 2 d .
C28 C 1.0765(11) 0.5072(11) 0.8512(9) 0.035(3) Uani 1.0 2 d .
C29 C 1.0932(13) 0.5991(12) 0.8134(10) 0.041(4) Uani 1.0 2 d .
C30 C 1.0071(10) 0.6680(10) 0.8000(9) 0.030(3) Uani 1.0 2 d .
C31 C 0.5711(11) 0.6565(10) 0.8839(8) 0.028(3) Uani 1.0 2 d .
C32 C 0.4689(13) 0.7001(11) 0.8416(10) 0.043(4) Uani 1.0 2 d .
C33 C 0.3844(13) 0.7190(13) 0.8790(11) 0.049(4) Uani 1.0 2 d .
C34 C 0.3998(14) 0.6954(15) 0.9602(12) 0.055(5) Uani 1.0 2 d .
C35 C 0.4980(19) 0.6479(18) 1.0070(13) 0.077(7) Uani 1.0 2 d .
C36 C 0.5852(15) 0.6271(14) 0.9626(11) 0.054(5) Uani 1.0 2 d .
C37 C 0.8764(11) 0.9395(10) 0.8144(9) 0.032(3) Uani 1.0 2 d .
C38 C 0.7533(11) 0.9367(9) 0.8131(8) 0.028(3) Uani 1.0 2 d .
C39 C 0.7438(11) 0.9076(9) 0.8893(8) 0.025(3) Uani 1.0 2 d .
C40 C 0.8608(10) 0.8708(10) 0.9335(9) 0.030(3) Uani 1.0 2 d .
C41 C 0.9398(10) 0.8976(10) 0.8901(7) 0.025(3) Uani 1.0 2 d .
C42 C 0.9236(12) 0.9745(10) 0.7495(8) 0.029(3) Uani 1.0 2 d .
C43 C 0.6579(12) 0.9762(14) 0.7398(10) 0.047(4) Uani 1.0 2 d .
C44 C 0.6388(12) 0.9146(14) 0.9179(10) 0.045(4) Uani 1.0 2 d .
C45 C 0.8953(14) 0.8374(12) 1.0254(9) 0.045(4) Uani 1.0 2 d .
C46 C 1.0730(12) 0.8846(13) 0.9237(10) 0.045(4) Uani 1.0 2 d .
B1 B 0.2122(15) 0.7461(12) 1.1120(11) 0.037(4) Uani 1.0 2 d .
B2 B 0.7616(17) 0.1550(18) 1.3204(13) 0.054(5) Uani 1.0 2 d .
H1A H 0.4638 0.4936 0.7719 0.0396 Uiso 1.0 2 calc R
H1B H 0.5637 0.4136 0.7820 0.0396 Uiso 1.0 2 calc R
H2A H 0.3704 0.5550 0.6092 0.0411 Uiso 1.0 2 calc R
H2B H 0.4237 0.5048 0.5404 0.0411 Uiso 1.0 2 calc R
H4 H 0.2407 0.5737 0.4386 0.0377 Uiso 1.0 2 calc R
H5 H 0.0465 0.5287 0.3539 0.0365 Uiso 1.0 2 calc R
H6 H -0.0650 0.3908 0.3832 0.0435 Uiso 1.0 2 calc R
H7 H 0.0285 0.2919 0.4909 0.0344 Uiso 1.0 2 calc R
H9 H 0.6616 0.3099 0.7106 0.0340 Uiso 1.0 2 calc R
H10 H 0.7764 0.2122 0.6510 0.0393 Uiso 1.0 2 calc R
H11 H 0.7255 0.1711 0.5099 0.0558 Uiso 1.0 2 calc R
H12 H 0.5521 0.2225 0.4204 0.0397 Uiso 1.0 2 calc R
H13 H 0.4299 0.3225 0.4780 0.0357 Uiso 1.0 2 calc R
H19A H 0.2709 0.2117 0.8427 0.0469 Uiso 1.0 2 calc R
H19B H 0.1418 0.1504 0.8034 0.0469 Uiso 1.0 2 calc R
H19C H 0.1608 0.2720 0.7932 0.0469 Uiso 1.0 2 calc R
H20A H 0.4317 0.0985 0.8125 0.0520 Uiso 1.0 2 calc R
H20B H 0.4660 0.2195 0.8086 0.0520 Uiso 1.0 2 calc R
H20C H 0.5064 0.1320 0.7532 0.0520 Uiso 1.0 2 calc R
H21A H 0.3964 0.0079 0.5824 0.0557 Uiso 1.0 2 calc R
H21B H 0.4757 0.1175 0.6085 0.0557 Uiso 1.0 2 calc R
H21C H 0.3733 0.0965 0.5190 0.0557 Uiso 1.0 2 calc R
H22A H 0.0562 0.1384 0.4621 0.0507 Uiso 1.0 2 calc R
H22B H 0.1031 0.0247 0.4693 0.0507 Uiso 1.0 2 calc R
H22C H 0.1819 0.1192 0.4513 0.0507 Uiso 1.0 2 calc R
H23A H -0.0131 0.2375 0.6442 0.0364 Uiso 1.0 2 calc R
H23B H -0.0390 0.1132 0.6362 0.0364 Uiso 1.0 2 calc R
H23C H -0.0410 0.1705 0.5548 0.0364 Uiso 1.0 2 calc R
H24A H 0.5577 0.5913 0.6891 0.0316 Uiso 1.0 2 calc R
H24B H 0.6629 0.5165 0.7125 0.0316 Uiso 1.0 2 calc R
H25A H 0.8136 0.5904 0.9568 0.0382 Uiso 1.0 2 calc R
H25B H 0.7618 0.4886 0.8907 0.0382 Uiso 1.0 2 calc R
H27 H 0.9670 0.4328 0.9049 0.0400 Uiso 1.0 2 calc R
H28 H 1.1311 0.4556 0.8572 0.0419 Uiso 1.0 2 calc R
H29 H 1.1621 0.6126 0.7977 0.0498 Uiso 1.0 2 calc R
H30 H 1.0139 0.7254 0.7692 0.0361 Uiso 1.0 2 calc R
H32 H 0.4570 0.7173 0.7858 0.0519 Uiso 1.0 2 calc R
H33 H 0.3146 0.7486 0.8486 0.0582 Uiso 1.0 2 calc R
H34 H 0.3414 0.7122 0.9853 0.0666 Uiso 1.0 2 calc R
H35 H 0.5083 0.6304 1.0626 0.0928 Uiso 1.0 2 calc R
H36 H 0.6527 0.5924 0.9897 0.0650 Uiso 1.0 2 calc R
H42A H 0.9367 1.0509 0.7565 0.0353 Uiso 1.0 2 calc R
H42B H 0.8668 0.9513 0.6936 0.0353 Uiso 1.0 2 calc R
H42C H 0.9989 0.9447 0.7550 0.0353 Uiso 1.0 2 calc R
H43A H 0.5796 0.9596 0.7452 0.0560 Uiso 1.0 2 calc R
H43B H 0.6604 0.9422 0.6862 0.0560 Uiso 1.0 2 calc R
H43C H 0.6728 1.0520 0.7411 0.0560 Uiso 1.0 2 calc R
H44A H 0.5676 0.9152 0.8689 0.0546 Uiso 1.0 2 calc R
H44B H 0.6491 0.9790 0.9556 0.0546 Uiso 1.0 2 calc R
H44C H 0.6302 0.8542 0.9481 0.0546 Uiso 1.0 2 calc R
H45A H 0.9724 0.8086 1.0396 0.0543 Uiso 1.0 2 calc R
H45B H 0.8350 0.7843 1.0287 0.0543 Uiso 1.0 2 calc R
H45C H 0.8999 0.8985 1.0652 0.0543 Uiso 1.0 2 calc R
H46A H 1.1104 0.9050 0.8824 0.0541 Uiso 1.0 2 calc R
H46B H 1.0846 0.8114 0.9332 0.0541 Uiso 1.0 2 calc R
H46C H 1.1090 0.9291 0.9770 0.0541 Uiso 1.0 2 calc R

loop_
_atom_site_aniso_label
_atom_site_aniso_U_11
_atom_site_aniso_U_22
_atom_site_aniso_U_33
_atom_site_aniso_U_12
_atom_site_aniso_U_13
_atom_site_aniso_U_23
Ir1 0.0199(3) 0.0263(3) 0.0244(3) -0.00110(18) 0.00878(19) 0.00160(18)
Ir2 0.0221(3) 0.0262(3) 0.0236(3) -0.00119(19) 0.00661(19) 0.00133(18)
Cl1 0.0325(16) 0.0317(16) 0.0342(17) 0.0039(13) 0.0157(13) -0.0012(12)
Cl2 0.0304(16) 0.0406(18) 0.0298(16) -0.0043(13) 0.0066(13) 0.0009(13)
P1 0.0180(14) 0.0273(16) 0.0299(17) -0.0050(12) 0.0079(13) 0.0007(12)
P2 0.0203(15) 0.0269(16) 0.0295(17) -0.0025(12) 0.0095(13) 0.0032(12)
F1 0.058(6) 0.093(9) 0.060(7) 0.017(6) 0.017(6) 0.009(6)
F2 0.052(6) 0.049(6) 0.052(6) 0.015(5) -0.007(5) 0.007(5)
F3 0.068(6) 0.042(5) 0.025(4) -0.008(5) -0.011(4) 0.008(4)
F4 0.068(6) 0.031(5) 0.069(7) 0.001(5) -0.001(5) 0.019(5)
F5 0.108(11) 0.067(9) 0.136(14) -0.009(8) -0.001(10) 0.029(9)
F6 0.039(5) 0.079(8) 0.087(8) -0.009(5) 0.004(5) 0.039(6)
F7 0.046(6) 0.111(9) 0.050(6) 0.019(6) 0.012(5) 0.026(6)
F8 0.094(10) 0.35(3) 0.075(10) 0.043(14) 0.058(9) 0.046(14)
N1 0.020(5) 0.040(7) 0.037(7) -0.011(5) 0.016(5) 0.001(5)
N2 0.033(6) 0.016(5) 0.028(6) 0.004(4) 0.012(5) 0.009(4)
C1 0.024(6) 0.033(7) 0.034(7) -0.005(5) 0.001(6) -0.004(6)
C2 0.029(7) 0.037(8) 0.027(7) -0.005(6) -0.005(6) 0.013(6)
C3 0.020(6) 0.033(7) 0.048(8) 0.015(5) 0.021(6) 0.009(6)
C4 0.023(6) 0.047(8) 0.022(6) 0.005(6) 0.004(5) 0.001(6)
C5 0.035(7) 0.028(7) 0.024(7) 0.002(6) 0.003(6) 0.001(5)
C6 0.028(7) 0.040(8) 0.035(8) 0.002(6) 0.005(6) -0.012(6)
C7 0.029(7) 0.032(7) 0.024(6) 0.000(5) 0.007(5) 0.002(5)
C8 0.024(6) 0.025(6) 0.021(6) -0.003(5) 0.002(5) 0.007(5)
C9 0.026(6) 0.031(7) 0.029(7) -0.003(5) 0.010(5) 0.009(5)
C10 0.029(7) 0.029(7) 0.042(8) -0.001(6) 0.012(6) 0.014(6)
C11 0.045(9) 0.026(7) 0.071(12) -0.001(6) 0.023(8) 0.004(7)
C12 0.023(6) 0.029(7) 0.041(8) -0.004(5) 0.004(6) 0.001(6)
C13 0.023(6) 0.033(7) 0.034(7) -0.008(5) 0.013(6) -0.001(6)
C14 0.027(7) 0.040(8) 0.058(10) 0.004(6) 0.021(7) 0.028(7)
C15 0.037(8) 0.030(7) 0.037(8) -0.016(6) 0.007(6) -0.000(6)
C16 0.028(7) 0.015(6) 0.042(8) -0.004(5) 0.013(6) -0.003(5)
C17 0.035(7) 0.027(7) 0.041(8) -0.000(6) 0.017(6) 0.005(6)
C18 0.027(7) 0.033(7) 0.031(7) -0.018(6) 0.014(6) 0.003(5)
C19 0.052(9) 0.019(6) 0.030(7) -0.010(6) -0.003(6) -0.014(5)
C20 0.037(8) 0.042(9) 0.051(9) 0.011(7) 0.012(7) 0.009(7)
C21 0.034(8) 0.032(8) 0.079(12) -0.005(6) 0.028(8) 0.004(7)
C22 0.039(8) 0.044(9) 0.039(8) -0.003(7) 0.012(7) -0.018(7)
C23 0.019(6) 0.028(7) 0.043(8) -0.003(5) 0.007(6) 0.013(6)
C24 0.036(7) 0.019(6) 0.021(6) -0.016(5) 0.010(5) -0.006(5)
C25 0.036(7) 0.033(7) 0.028(7) 0.005(6) 0.012(6) 0.008(6)
C26 0.029(7) 0.036(7) 0.024(7) 0.001(6) 0.001(5) 0.010(5)
C27 0.036(7) 0.044(8) 0.017(6) 0.001(6) 0.004(5) 0.013(6)
C28 0.016(6) 0.040(8) 0.042(8) 0.007(6) -0.000(6) -0.006(6)
C29 0.033(8) 0.047(9) 0.048(9) 0.005(7) 0.019(7) 0.002(7)
C30 0.020(6) 0.020(6) 0.045(8) -0.004(5) 0.007(6) -0.006(5)
C31 0.027(6) 0.028(7) 0.023(6) -0.006(5) 0.001(5) -0.002(5)
C32 0.040(8) 0.035(8) 0.051(9) 0.005(6) 0.015(7) -0.020(7)
C33 0.032(8) 0.054(10) 0.062(11) -0.003(7) 0.021(8) 0.001(8)
C34 0.031(8) 0.072(12) 0.071(12) -0.007(8) 0.030(8) 0.002(9)
C35 0.090(15) 0.112(18) 0.060(12) 0.008(13) 0.067(12) 0.007(11)
C36 0.049(10) 0.064(11) 0.053(11) 0.002(8) 0.024(8) -0.000(9)
C37 0.025(6) 0.028(7) 0.043(8) 0.008(5) 0.011(6) -0.007(6)
C38 0.028(6) 0.016(6) 0.035(7) 0.006(5) 0.007(6) -0.008(5)
C39 0.038(7) 0.011(5) 0.034(7) 0.015(5) 0.021(6) 0.001(5)
C40 0.021(6) 0.020(6) 0.043(8) -0.016(5) 0.007(6) -0.005(5)
C41 0.019(6) 0.033(7) 0.019(6) -0.001(5) 0.001(5) -0.002(5)
C42 0.045(8) 0.026(6) 0.023(6) 0.002(6) 0.020(6) 0.002(5)
C43 0.024(7) 0.061(10) 0.048(9) 0.013(7) -0.003(6) 0.019(8)
C44 0.026(7) 0.069(11) 0.042(9) 0.011(7) 0.014(7) -0.010(8)
C45 0.060(10) 0.037(8) 0.040(9) -0.003(7) 0.021(8) -0.004(7)
C46 0.033(8) 0.051(9) 0.042(9) -0.001(7) 0.002(7) 0.002(7)
B1 0.036(9) 0.024(8) 0.047(10) 0.006(7) 0.005(8) 0.001(7)
B2 0.039(10) 0.070(14) 0.058(12) -0.013(9) 0.022(9) 0.017(10)

loop_
_atom_type_symbol
_atom_type_description
_atom_type_scat_dispersion_real
_atom_type_scat_dispersion_imag
_atom_type_scat_source
C C 0.0033 0.0016
;
International Tables for Crystallography
(1992, Vol. C, Tables 4.2.6.8 and 6.1.1.4)
;
H H 0.0000 0.0000
;
International Tables for Crystallography
(1992, Vol. C, Table 6.1.1.4)
;
N N 0.0061 0.0033
;
International Tables for Crystallography
(1992, Vol. C, Tables 4.2.6.8 and 6.1.1.4)
;
Ir Ir -1.4442 7.9887
;
International Tables for Crystallography
(1992, Vol. C, Tables 4.2.6.8 and 6.1.1.4)
;
P P 0.1023 0.0942
;
International Tables for Crystallography
(1992, Vol. C, Tables 4.2.6.8 and 6.1.1.4)
;
Cl Cl 0.1484 0.1585
;
International Tables for Crystallography
(1992, Vol. C, Tables 4.2.6.8 and 6.1.1.4)
;
B B 0.0013 0.0007
;
International Tables for Crystallography
(1992, Vol. C, Tables 4.2.6.8 and 6.1.1.4)
;
F F 0.0171 0.0103
;
International Tables for Crystallography
(1992, Vol. C, Tables 4.2.6.8 and 6.1.1.4)
;

loop_
_geom_angle_atom_site_label_1
_geom_angle_atom_site_label_2
_geom_angle_atom_site_label_3
_geom_angle
_geom_angle_publ_flag
Cl1 Ir1 P1 85.99(13) yes
Cl1 Ir1 N1 84.0(4) yes
Cl1 Ir1 C14 90.8(4) yes
Cl1 Ir1 C15 116.6(4) yes
Cl1 Ir1 C16 153.1(4) yes
Cl1 Ir1 C17 140.2(4) yes
Cl1 Ir1 C18 103.9(4) yes
P1 Ir1 N1 82.2(3) yes
P1 Ir1 C14 133.3(4) yes
P1 Ir1 C15 104.3(4) yes
P1 Ir1 C16 104.2(4) yes
P1 Ir1 C17 133.7(4) yes
P1 Ir1 C18 166.0(4) yes
N1 Ir1 C14 143.8(5) yes
N1 Ir1 C15 158.5(5) yes
N1 Ir1 C16 121.6(5) yes
N1 Ir1 C17 97.8(5) yes
N1 Ir1 C18 108.4(4) yes
C14 Ir1 C15 38.2(6) yes
C14 Ir1 C16 64.0(6) yes
C14 Ir1 C17 64.5(6) yes
C14 Ir1 C18 38.5(5) yes
C15 Ir1 C16 37.2(6) yes
C15 Ir1 C17 62.6(5) yes
C15 Ir1 C18 62.5(5) yes
C16 Ir1 C17 37.6(5) yes
C16 Ir1 C18 62.6(5) yes
C17 Ir1 C18 37.7(6) yes
Cl2 Ir2 P2 93.65(12) yes
Cl2 Ir2 N2 85.9(3) yes
Cl2 Ir2 C37 93.1(4) yes
Cl2 Ir2 C38 96.4(4) yes
Cl2 Ir2 C39 129.3(3) yes
Cl2 Ir2 C40 156.6(4) yes
Cl2 Ir2 C41 122.7(4) yes
P2 Ir2 N2 79.5(3) yes
P2 Ir2 C37 163.4(4) yes
P2 Ir2 C38 125.6(4) yes
P2 Ir2 C39 101.6(4) yes
P2 Ir2 C40 108.4(4) yes
P2 Ir2 C41 142.7(4) yes
N2 Ir2 C37 116.1(5) yes
N2 Ir2 C38 154.3(5) yes
N2 Ir2 C39 144.2(4) yes
N2 Ir2 C40 105.5(4) yes
N2 Ir2 C41 93.8(4) yes
C37 Ir2 C38 38.4(5) yes
C37 Ir2 C39 62.7(5) yes
C37 Ir2 C40 63.5(6) yes
C37 Ir2 C41 37.1(5) yes
C38 Ir2 C39 36.8(5) yes
C38 Ir2 C40 64.5(5) yes
C38 Ir2 C41 63.4(5) yes
C39 Ir2 C40 39.6(5) yes
C39 Ir2 C41 63.5(5) yes
C40 Ir2 C41 37.9(6) yes
Ir1 P1 C1 118.8(5) yes
Ir1 P1 C2 102.5(5) yes
Ir1 P1 C8 115.8(4) yes
C1 P1 C2 105.1(6) yes
C1 P1 C8 106.4(6) yes
C2 P1 C8 107.1(7) yes
Ir2 P2 C24 115.7(5) yes
Ir2 P2 C25 99.8(5) yes
Ir2 P2 C31 120.4(5) yes
C24 P2 C25 105.8(6) yes
C24 P2 C31 106.0(6) yes
C25 P2 C31 107.8(7) yes
Ir1 N1 C3 120.8(8) yes
Ir1 N1 C7 120.9(10) yes
C3 N1 C7 118.0(11) yes
Ir2 N2 C26 120.4(10) yes
Ir2 N2 C30 120.6(8) yes
C26 N2 C30 118.9(11) yes
P1 C1 C24 111.2(10) yes
P1 C2 C3 112.3(10) yes
N1 C3 C2 119.0(12) yes
N1 C3 C4 120.9(10) yes
C2 C3 C4 120.1(12) yes
C3 C4 C5 119.5(13) yes
C4 C5 C6 120.5(12) yes
C5 C6 C7 117.7(11) yes
N1 C7 C6 123.3(13) yes
P1 C8 C9 122.3(10) yes
P1 C8 C13 116.9(9) yes
C9 C8 C13 120.4(13) yes
C8 C9 C10 118.7(12) yes
C9 C10 C11 122.5(13) yes
C10 C11 C12 120.3(16) yes
C11 C12 C13 119.2(14) yes
C8 C13 C12 118.9(11) yes
Ir1 C14 C15 71.1(9) yes
Ir1 C14 C18 71.3(9) yes
Ir1 C14 C19 127.3(10) yes
C15 C14 C18 104.7(13) yes
C15 C14 C19 129.8(12) yes
C18 C14 C19 125.1(13) yes
Ir1 C15 C14 70.8(9) yes
Ir1 C15 C16 71.6(8) yes
Ir1 C15 C20 128.5(10) yes
C14 C15 C16 110.3(11) yes
C14 C15 C20 122.3(14) yes
C16 C15 C20 127.1(14) yes
Ir1 C16 C15 71.2(8) yes
Ir1 C16 C17 73.2(8) yes
Ir1 C16 C21 130.6(10) yes
C15 C16 C17 109.2(13) yes
C15 C16 C21 126.6(12) yes
C17 C16 C21 123.2(12) yes
Ir1 C17 C16 69.2(7) yes
Ir1 C17 C18 69.3(7) yes
Ir1 C17 C22 124.7(10) yes
C16 C17 C18 105.4(11) yes
C16 C17 C22 126.5(15) yes
C18 C17 C22 128.1(12) yes
Ir1 C18 C14 70.2(8) yes
Ir1 C18 C17 72.9(8) yes
Ir1 C18 C23 123.9(9) yes
C14 C18 C17 110.3(12) yes
C14 C18 C23 125.2(13) yes
C17 C18 C23 124.5(11) yes
P2 C24 C1 113.6(10) yes
P2 C25 C26 108.6(10) yes
N2 C26 C25 117.0(12) yes
N2 C26 C27 120.7(13) yes
C25 C26 C27 122.3(13) yes
C26 C27 C28 119.0(13) yes
C27 C28 C29 119.4(13) yes
C28 C29 C30 118.3(14) yes
N2 C30 C29 123.4(13) yes
P2 C31 C32 118.6(12) yes
P2 C31 C36 122.1(11) yes
C32 C31 C36 119.3(15) yes
C31 C32 C33 121.0(16) yes
C32 C33 C34 120.7(15) yes
C33 C34 C35 122.6(19) yes
C34 C35 C36 114.3(19) yes
C31 C36 C35 122.0(16) yes
Ir2 C37 C38 67.5(7) yes
Ir2 C37 C41 69.3(7) yes
Ir2 C37 C42 126.0(9) yes
C38 C37 C41 105.9(13) yes
C38 C37 C42 126.9(11) yes
C41 C37 C42 127.2(12) yes
Ir2 C38 C37 74.1(7) yes
Ir2 C38 C39 74.6(7) yes
Ir2 C38 C43 124.4(9) yes
C37 C38 C39 110.4(11) yes
C37 C38 C43 120.7(13) yes
C39 C38 C43 128.4(13) yes
Ir2 C39 C38 68.5(8) yes
Ir2 C39 C40 65.0(7) yes
Ir2 C39 C44 130.9(9) yes
C38 C39 C40 104.8(12) yes
C38 C39 C44 126.2(11) yes
C40 C39 C44 129.0(13) yes
Ir2 C40 C39 75.4(7) yes
Ir2 C40 C41 74.8(8) yes
Ir2 C40 C45 128.9(9) yes
C39 C40 C41 108.5(12) yes
C39 C40 C45 123.2(13) yes
C41 C40 C45 126.2(11) yes
Ir2 C41 C37 73.5(7) yes
Ir2 C41 C40 67.3(7) yes
Ir2 C41 C46 126.4(10) yes
C37 C41 C40 109.1(11) yes
C37 C41 C46 127.8(13) yes
C40 C41 C46 123.1(12) yes
F1 B1 F2 110.8(14) yes
F1 B1 F3 110.1(13) yes
F1 B1 F4 110.4(13) yes
F2 B1 F3 108.2(12) yes
F2 B1 F4 108.0(13) yes
F3 B1 F4 109.3(13) yes
F5 B2 F6 102.6(16) yes
F5 B2 F7 101.7(15) yes
F5 B2 F8 106(2) yes
F6 B2 F7 110.8(19) yes
F6 B2 F8 123.3(18) yes
F7 B2 F8 110.1(16) yes

loop_
_geom_bond_atom_site_label_1
_geom_bond_atom_site_label_2
_geom_bond_distance
_geom_bond_publ_flag
Ir1 Cl1 2.391(4) yes
Ir1 P1 2.287(4) yes
Ir1 N1 2.131(11) yes
Ir1 C14 2.202(17) yes
Ir1 C15 2.206(14) yes
Ir1 C16 2.212(12) yes
Ir1 C17 2.265(13) yes
Ir1 C18 2.217(13) yes
Ir2 Cl2 2.400(4) yes
Ir2 P2 2.285(4) yes
Ir2 N2 2.093(11) yes
Ir2 C37 2.265(13) yes
Ir2 C38 2.175(12) yes
Ir2 C39 2.254(13) yes
Ir2 C40 2.111(13) yes
Ir2 C41 2.209(11) yes
P1 C1 1.849(12) yes
P1 C2 1.815(14) yes
P1 C8 1.845(14) yes
P2 C24 1.871(11) yes
P2 C25 1.818(13) yes
P2 C31 1.805(15) yes
F1 B1 1.37(3) yes
F2 B1 1.372(19) yes
F3 B1 1.420(16) yes
F4 B1 1.42(2) yes
F5 B2 1.47(3) yes
F6 B2 1.28(2) yes
F7 B2 1.42(3) yes
F8 B2 1.27(3) yes
N1 C3 1.351(18) yes
N1 C7 1.351(14) yes
N2 C26 1.380(18) yes
N2 C30 1.348(19) yes
C1 C24 1.524(19) yes
C2 C3 1.505(15) yes
C3 C4 1.392(19) yes
C4 C5 1.363(16) yes
C5 C6 1.37(2) yes
C6 C7 1.382(19) yes
C8 C9 1.359(16) yes
C8 C13 1.385(17) yes
C9 C10 1.37(2) yes
C10 C11 1.33(3) yes
C11 C12 1.357(19) yes
C12 C13 1.41(2) yes
C14 C15 1.44(3) yes
C14 C18 1.456(17) yes
C14 C19 1.44(3) yes
C15 C16 1.41(2) yes
C15 C20 1.520(18) yes
C16 C17 1.443(17) yes
C16 C21 1.51(3) yes
C17 C18 1.45(3) yes
C17 C22 1.461(19) yes
C18 C23 1.540(18) yes
C25 C26 1.49(2) yes
C26 C27 1.42(2) yes
C27 C28 1.39(2) yes
C28 C29 1.42(3) yes
C29 C30 1.38(2) yes
C31 C32 1.381(19) yes
C31 C36 1.37(3) yes
C32 C33 1.37(3) yes
C33 C34 1.38(3) yes
C34 C35 1.40(3) yes
C35 C36 1.49(4) yes
C37 C38 1.461(19) yes
C37 C41 1.426(17) yes
C37 C42 1.47(3) yes
C38 C39 1.40(2) yes
C38 C43 1.534(19) yes
C39 C40 1.485(17) yes
C39 C44 1.48(3) yes
C40 C41 1.41(2) yes
C40 C45 1.57(2) yes
C41 C46 1.535(18) yes
